data_7024266
loop_
_publ_author_name
'Mart\'inez, David'
'Motevalli, Majid'
'Watkinson, Michael'

_publ_section_title
;
 Is there really a diagnostically useful relationship between the
 carbon-oxygen stretching frequencies in metal carboxylate complexes and
 their coordination mode?
;
_journal_issue 2
_journal_name_full 'Dalton transactions (Cambridge, England : 2003)'
_journal_page_first 446
_journal_page_last 455
_journal_paper_doi 10.1039/b913865j
_journal_volume 39
_journal_year 2010
_chemical_formula_moiety 'C38 H34 Br4 Mn1 N4 O8'
_chemical_formula_sum 'C38 H34 Br4 Mn2 N4 O8'
_chemical_formula_weight 1104.21
_chemical_name_systematic
;
?
;
_space_group_IT_number 33
_symmetry_cell_setting orthorhombic
_symmetry_space_group_name_Hall 'P 2c -2n'
_symmetry_space_group_name_H-M 'P n a 21'
_atom_sites_solution_hydrogens geom
_atom_sites_solution_primary direct
_atom_sites_solution_secondary difmap
_audit_creation_method SHELXL-97
_cell_angle_alpha 90.00
_cell_angle_beta 90.00
_cell_angle_gamma 90.00
_cell_formula_units_Z 4
_cell_length_a 13.449(3)
_cell_length_b 26.229(5)
_cell_length_c 10.973(2)
_cell_measurement_reflns_used 25
_cell_measurement_temperature 200(2)
_cell_measurement_theta_max 0
_cell_measurement_theta_min 0
_cell_volume 3870.8(13)
_computing_cell_refinement 'CAD4 Express (Enraf Nonius, 1994)'
_computing_data_collection 'CAD4 Express (Enraf Nonius, 1994)'
_computing_data_reduction 'XCAD4 (Harms & Wocadlo, 1995)'
_computing_molecular_graphics 'Ortep-3 for Windows (Farrugia, 1997)'
_computing_publication_material 'WinGX publication routines (Farrugia, 1999)'
_computing_structure_refinement 'SHELXL-97 (Sheldrick, 1997)'
_diffrn_ambient_temperature 200(2)
_diffrn_measured_fraction_theta_full 0.989
_diffrn_measured_fraction_theta_max 0.989
_diffrn_measurement_device_type 'Enraf Nonius CAD4'
_diffrn_measurement_method 'non-profiled omega/2theta scans'
_diffrn_radiation_monochromator graphite
_diffrn_radiation_source 'fine-focus sealed tube'
_diffrn_radiation_type MoK\a
_diffrn_radiation_wavelength 0.71073
_diffrn_reflns_av_R_equivalents 0.1222
_diffrn_reflns_av_sigmaI/netI 0.1740
_diffrn_reflns_limit_h_max 15
_diffrn_reflns_limit_h_min 0
_diffrn_reflns_limit_k_max 31
_diffrn_reflns_limit_k_min -31
_diffrn_reflns_limit_l_max 13
_diffrn_reflns_limit_l_min 0
_diffrn_reflns_number 7200
_diffrn_reflns_theta_full 25.12
_diffrn_reflns_theta_max 25.12
_diffrn_reflns_theta_min 1.55
_diffrn_standards_decay_% 0
_diffrn_standards_interval_time 60
_diffrn_standards_number 2
_exptl_absorpt_coefficient_mu 4.840
_exptl_absorpt_correction_T_max 0.7600
_exptl_absorpt_correction_T_min 0.3246
_exptl_absorpt_correction_type refdelf
_exptl_absorpt_process_details
;
?
;
_exptl_crystal_colour orange
_exptl_crystal_density_diffrn 1.895
_exptl_crystal_density_method 'not measured'
_exptl_crystal_description prism
_exptl_crystal_F_000 2176
_exptl_crystal_size_max 0.30
_exptl_crystal_size_mid 0.30
_exptl_crystal_size_min 0.06
_refine_diff_density_max 0.664
_refine_diff_density_min -0.906
_refine_diff_density_rms 0.153
_refine_ls_abs_structure_details 'Flack H D (1983), Acta Cryst. A39, 876-881'
_refine_ls_abs_structure_Flack -0.03(2)
_refine_ls_extinction_method none
_refine_ls_goodness_of_fit_ref 0.926
_refine_ls_hydrogen_treatment mixed
_refine_ls_matrix_type full
_refine_ls_number_parameters 417
_refine_ls_number_reflns 3607
_refine_ls_number_restraints 61
_refine_ls_restrained_S_all 0.924
_refine_ls_R_factor_all 0.1141
_refine_ls_R_factor_gt 0.0577
_refine_ls_shift/su_max 0.001
_refine_ls_shift/su_mean 0.000
_refine_ls_structure_factor_coef Fsqd
_refine_ls_weighting_details 'calc w=1/[\s^2^(Fo^2^)+(0.0392P)^2^+0.0000P] where P=(Fo^2^+2Fc^2^)/3'
_refine_ls_weighting_scheme calc
_refine_ls_wR_factor_gt 0.1022
_refine_ls_wR_factor_ref 0.1183
_reflns_number_gt 1994
_reflns_number_total 3607
_reflns_threshold_expression >2sigma(I)
_cod_data_source_file b913865j.txt
_cod_data_source_block mwmn2
_cod_database_code 7024266

loop_
_symmetry_equiv_pos_as_xyz
'x, y, z'
'-x, -y, z+1/2'
'x+1/2, -y+1/2, z'
'-x+1/2, y+1/2, z+1/2'

loop_
_atom_site_label
_atom_site_type_symbol
_atom_site_fract_x
_atom_site_fract_y
_atom_site_fract_z
_atom_site_U_iso_or_equiv
_atom_site_adp_type
_atom_site_occupancy
_atom_site_symmetry_multiplicity
_atom_site_calc_flag
_atom_site_refinement_flags
C1 C 0.7769(3) 0.32704(16) 0.1536(5) 0.023(2) Uani 1 1 d G
C2 C 0.6955(4) 0.33369(18) 0.0772(6) 0.020(3) Uani 1 1 d GU
H2 H 0.6613 0.3048 0.0459 0.024 Uiso 1 1 calc R
C3 C 0.6642(4) 0.3825(2) 0.0466(7) 0.022(3) Uani 1 1 d G
H3 H 0.6086 0.3871 -0.0056 0.027 Uiso 1 1 calc R
C4 C 0.7143(4) 0.42475(18) 0.0925(6) 0.036(3) Uani 1 1 d G
C5 C 0.7957(5) 0.41810(16) 0.1689(7) 0.027(3) Uani 1 1 d G
H5 H 0.8299 0.4469 0.2002 0.032 Uiso 1 1 calc R
C6 C 0.8270(4) 0.36925(16) 0.1995(6) 0.022(2) Uani 1 1 d G
C7 C 0.9089(10) 0.3677(5) 0.2871(12) 0.025(3) Uani 1 1 d .
H7 H 0.9329 0.3989 0.3203 0.030 Uiso 1 1 calc R
C8 C 1.0291(9) 0.3245(5) 0.4113(13) 0.026(2) Uani 1 1 d .
H8A H 1.0015 0.3154 0.4921 0.032 Uiso 1 1 calc R
H8B H 1.0598 0.3587 0.4174 0.032 Uiso 1 1 calc R
C9 C 1.1061(9) 0.2860(4) 0.3744(15) 0.026(2) Uani 1 1 d .
H9A H 1.1490 0.3001 0.3093 0.032 Uiso 1 1 calc R
H9B H 1.1484 0.2769 0.4450 0.032 Uiso 1 1 calc R
C10 C 0.9656(4) 0.14944(16) 0.2285(5) 0.023(2) Uani 1 1 d G
C11 C 0.9274(5) 0.10355(16) 0.1858(6) 0.024(3) Uani 1 1 d G
H11 H 0.8759 0.1036 0.1266 0.029 Uiso 1 1 calc R
C12 C 0.9646(5) 0.05766(16) 0.2298(7) 0.032(4) Uani 1 1 d G
H12 H 0.9385 0.0263 0.2006 0.038 Uiso 1 1 calc R
C13 C 1.0400(5) 0.05766(19) 0.3164(7) 0.036(3) Uani 1 1 d G
C14 C 1.0782(5) 0.1035(2) 0.3591(7) 0.026(3) Uani 1 1 d GU
H14 H 1.1298 0.1033 0.4183 0.031 Uiso 1 1 calc R
C15 C 1.0418(8) 0.1499(5) 0.3160(13) 0.022(2) Uani 1 1 d G
C16 C 1.0826(9) 0.1968(4) 0.3562(12) 0.018(3) Uani 1 1 d .
H16 H 1.1387 0.1947 0.4085 0.021 Uiso 1 1 calc R
C17 C 1.0409(4) 0.36083(17) -0.2467(5) 0.024(3) Uani 1 1 d G
C18 C 1.1027(5) 0.40284(16) -0.2622(7) 0.033(3) Uani 1 1 d G
H18 H 1.1609 0.4001 -0.3107 0.039 Uiso 1 1 calc R
C19 C 1.0791(5) 0.44893(16) -0.2067(8) 0.044(5) Uani 1 1 d G
H19 H 1.1213 0.4776 -0.2173 0.052 Uiso 1 1 calc R
C20 C 0.9939(5) 0.45301(18) -0.1357(7) 0.039(4) Uani 1 1 d G
C21 C 0.9322(4) 0.41100(19) -0.1202(7) 0.024(3) Uani 1 1 d G
H21 H 0.8739 0.4138 -0.0717 0.029 Uiso 1 1 calc R
C22 C 0.9557(4) 0.36491(18) -0.1757(7) 0.030(4) Uani 1 1 d G
C23 C 0.8906(9) 0.3228(5) -0.1510(13) 0.026(4) Uani 1 1 d .
H23 H 0.8294 0.3300 -0.1113 0.031 Uiso 1 1 calc R
C24 C 0.8396(9) 0.2363(5) -0.1513(14) 0.029(4) Uani 1 1 d U
H24A H 0.8001 0.2278 -0.2247 0.035 Uiso 1 1 calc R
H24B H 0.7935 0.2471 -0.0859 0.035 Uiso 1 1 calc R
C25 C 0.8984(9) 0.1913(5) -0.1112(15) 0.026(3) Uani 1 1 d .
H25A H 0.8571 0.1601 -0.1156 0.031 Uiso 1 1 calc R
H25B H 0.9207 0.1959 -0.0259 0.031 Uiso 1 1 calc R
C26 C 1.1719(4) 0.17365(18) -0.3374(5) 0.022(3) Uani 1 1 d GU
C27 C 1.2596(5) 0.1626(2) -0.3989(7) 0.033(3) Uani 1 1 d G
H27 H 1.2966 0.1893 -0.4362 0.039 Uiso 1 1 calc R
C28 C 1.2934(5) 0.1126(2) -0.4057(7) 0.030(4) Uani 1 1 d G
H28 H 1.3534 0.1051 -0.4477 0.036 Uiso 1 1 calc R
C29 C 1.2394(5) 0.07364(19) -0.3511(7) 0.035(4) Uani 1 1 d G
C30 C 1.1516(6) 0.08467(17) -0.2896(8) 0.035(4) Uani 1 1 d GU
H30 H 1.1147 0.0580 -0.2526 0.042 Uiso 1 1 calc R
C31 C 1.1172(10) 0.1350(5) -0.2821(15) 0.033(4) Uani 1 1 d G
C32 C 1.0271(9) 0.1428(5) -0.2132(11) 0.018(3) Uani 1 1 d .
H32 H 0.9954 0.1137 -0.1794 0.022 Uiso 1 1 calc R
C33 C 1.0826(10) 0.2908(5) 0.0176(13) 0.026(3) Uani 1 1 d .
C34 C 1.1623(9) 0.3315(5) 0.0403(16) 0.031(3) Uani 1 1 d U
H34A H 1.2174 0.3154 0.0862 0.037 Uiso 1 1 calc R
H34B H 1.1894 0.3421 -0.0397 0.037 Uiso 1 1 calc R
C35 C 1.1314(11) 0.3782(5) 0.1071(15) 0.040(4) Uani 1 1 d .
H35A H 1.0785 0.3955 0.0617 0.061 Uiso 1 1 calc R
H35B H 1.1885 0.4011 0.1156 0.061 Uiso 1 1 calc R
H35C H 1.1069 0.3687 0.1881 0.061 Uiso 1 1 calc R
C36 C 0.8790(11) 0.2147(5) 0.5194(14) 0.026(3) Uani 1 1 d .
C37 C 0.8212(10) 0.1681(5) 0.5641(14) 0.030(4) Uani 1 1 d .
H37A H 0.8591 0.1522 0.6314 0.036 Uiso 1 1 calc R
H37B H 0.7570 0.1799 0.5980 0.036 Uiso 1 1 calc R
C38 C 0.8008(10) 0.1286(5) 0.4701(14) 0.031(4) Uani 1 1 d .
H38A H 0.7773 0.1450 0.3953 0.046 Uiso 1 1 calc R
H38B H 0.7498 0.1051 0.5003 0.046 Uiso 1 1 calc R
H38C H 0.8620 0.1096 0.4530 0.046 Uiso 1 1 calc R
N1 N 0.9500(7) 0.3253(4) 0.3210(10) 0.018(2) Uani 1 1 d U
N2 N 1.0526(7) 0.2412(4) 0.3304(11) 0.0219(19) Uani 1 1 d .
N3 N 0.9091(7) 0.2766(4) -0.1783(11) 0.024(3) Uani 1 1 d U
N4 N 0.9874(7) 0.1863(4) -0.1947(10) 0.0219(19) Uani 1 1 d .
O1 O 0.8039(5) 0.2800(3) 0.1754(8) 0.023(2) Uani 1 1 d U
O2 O 0.9194(6) 0.1902(3) 0.1847(8) 0.024(2) Uani 1 1 d U
O3 O 1.0689(6) 0.3178(4) -0.3030(8) 0.027(2) Uani 1 1 d .
O4 O 1.1470(6) 0.2222(3) -0.3277(9) 0.025(2) Uani 1 1 d .
O5 O 1.0107(6) 0.2869(3) 0.0901(8) 0.026(2) Uani 1 1 d .
O6 O 1.0988(6) 0.2638(4) -0.0737(9) 0.034(3) Uani 1 1 d .
O7 O 0.8498(6) 0.2308(3) 0.4141(9) 0.027(2) Uani 1 1 d .
O8 O 0.9423(6) 0.2366(4) 0.5799(9) 0.033(3) Uani 1 1 d .
Mn1 Mn 0.92478(12) 0.25657(7) 0.2470(2) 0.0200(5) Uani 1 1 d .
Mn2 Mn 1.03361(12) 0.25204(8) -0.2557(2) 0.0210(4) Uani 1 1 d .
Br1 Br 0.67704(11) 0.49107(6) 0.03709(17) 0.0470(5) Uani 1 1 d .
Br2 Br 1.09757(12) -0.00254(6) 0.37693(17) 0.0512(5) Uani 1 1 d .
Br3 Br 0.96236(13) 0.51476(6) -0.05831(19) 0.0533(5) Uani 1 1 d .
Br4 Br 1.28762(11) 0.00585(6) -0.35583(19) 0.0462(5) Uani 1 1 d .

loop_
_atom_site_aniso_label
_atom_site_aniso_U_11
_atom_site_aniso_U_22
_atom_site_aniso_U_33
_atom_site_aniso_U_23
_atom_site_aniso_U_13
_atom_site_aniso_U_12
C1 0.026(5) 0.030(5) 0.013(5) 0.000(5) 0.013(5) -0.001(4)
C2 0.020(5) 0.023(5) 0.016(5) -0.005(4) 0.000(4) -0.008(4)
C3 0.014(7) 0.036(8) 0.017(8) 0.005(7) -0.007(7) 0.000(6)
C4 0.024(6) 0.047(7) 0.038(7) 0.006(6) 0.017(6) 0.012(5)
C5 0.015(7) 0.040(8) 0.027(9) -0.012(7) 0.000(7) -0.007(6)
C6 0.013(5) 0.020(5) 0.033(6) 0.004(5) 0.001(4) -0.007(4)
C7 0.030(8) 0.034(8) 0.010(8) 0.002(6) -0.010(6) 0.005(7)
C8 0.023(6) 0.027(5) 0.029(7) 0.005(5) -0.016(5) -0.005(4)
C9 0.023(6) 0.027(5) 0.029(7) 0.005(5) -0.016(5) -0.005(4)
C10 0.026(5) 0.030(5) 0.013(5) 0.000(5) 0.013(5) -0.001(4)
C11 0.023(7) 0.038(8) 0.012(8) -0.005(7) -0.010(7) -0.001(6)
C12 0.035(8) 0.018(7) 0.042(10) -0.002(8) 0.001(9) -0.016(6)
C13 0.024(6) 0.047(7) 0.038(7) 0.006(6) 0.017(6) 0.012(5)
C14 0.022(5) 0.030(5) 0.027(5) -0.003(4) 0.002(4) 0.007(4)
C15 0.013(5) 0.020(5) 0.033(6) 0.004(5) 0.001(4) -0.007(4)
C16 0.010(7) 0.021(7) 0.022(9) 0.007(6) -0.004(6) -0.005(5)
C17 0.024(7) 0.027(7) 0.021(8) 0.015(8) 0.010(8) 0.003(6)
C18 0.025(5) 0.035(6) 0.039(7) 0.005(6) 0.011(6) 0.002(4)
C19 0.039(9) 0.015(7) 0.077(15) 0.000(8) 0.025(9) -0.008(6)
C20 0.023(8) 0.055(10) 0.039(11) 0.018(9) 0.003(8) 0.008(7)
C21 0.022(7) 0.022(7) 0.029(8) 0.002(7) -0.004(7) 0.007(6)
C22 0.014(8) 0.031(8) 0.045(10) 0.006(8) 0.005(7) 0.009(6)
C23 0.007(7) 0.044(9) 0.026(10) 0.011(7) 0.008(6) -0.001(6)
C24 0.023(5) 0.031(5) 0.034(6) -0.005(4) -0.002(4) -0.002(4)
C25 0.018(7) 0.030(7) 0.030(9) -0.001(8) -0.001(7) -0.008(6)
C26 0.018(4) 0.026(5) 0.021(5) -0.002(4) -0.001(4) 0.007(4)
C27 0.025(5) 0.035(6) 0.039(7) 0.005(6) 0.011(6) 0.002(4)
C28 0.014(7) 0.049(9) 0.026(9) -0.019(7) 0.003(7) 0.005(7)
C29 0.043(9) 0.037(9) 0.025(9) -0.022(8) -0.005(8) 0.010(7)
C30 0.030(5) 0.039(5) 0.036(6) -0.004(4) -0.008(4) 0.003(4)
C31 0.033(9) 0.019(7) 0.046(12) -0.009(7) 0.007(8) -0.001(6)
C32 0.019(7) 0.023(7) 0.012(8) -0.001(5) 0.003(6) -0.009(6)
C33 0.024(5) 0.028(5) 0.025(7) 0.007(5) -0.001(6) 0.011(4)
C34 0.028(5) 0.030(5) 0.035(5) -0.007(4) -0.001(4) -0.005(4)
C35 0.038(9) 0.036(9) 0.046(12) 0.001(8) 0.012(9) 0.012(7)
C36 0.024(5) 0.028(5) 0.025(7) 0.007(5) -0.001(6) 0.011(4)
C37 0.033(8) 0.035(8) 0.021(9) 0.015(7) 0.002(7) -0.009(7)
C38 0.035(9) 0.034(8) 0.023(9) -0.004(7) 0.011(7) -0.007(6)
N1 0.018(4) 0.026(4) 0.011(4) -0.002(4) 0.002(4) -0.006(3)
N2 0.016(4) 0.030(5) 0.020(5) -0.006(4) -0.001(4) -0.001(3)
N3 0.018(4) 0.034(4) 0.020(5) -0.001(4) 0.008(4) 0.003(4)
N4 0.016(4) 0.030(5) 0.020(5) -0.006(4) -0.001(4) -0.001(3)
O1 0.017(4) 0.033(4) 0.021(4) -0.006(3) -0.004(3) -0.002(3)
O2 0.019(4) 0.035(4) 0.018(4) -0.001(3) -0.004(3) 0.000(3)
O3 0.026(6) 0.041(6) 0.014(5) 0.007(4) 0.005(4) -0.004(4)
O4 0.020(5) 0.032(5) 0.023(6) 0.005(5) 0.006(4) 0.001(4)
O5 0.017(5) 0.042(5) 0.018(5) 0.001(5) 0.000(4) -0.001(4)
O6 0.017(5) 0.063(7) 0.020(6) -0.022(5) 0.000(5) 0.002(5)
O7 0.008(5) 0.043(6) 0.031(6) -0.003(5) -0.006(4) 0.002(4)
O8 0.020(5) 0.064(7) 0.016(6) -0.005(5) 0.000(4) -0.011(5)
Mn1 0.0127(9) 0.0334(11) 0.0140(11) -0.0028(11) -0.0055(11) -0.0018(8)
Mn2 0.0138(9) 0.0327(10) 0.0165(10) 0.0017(11) 0.0032(12) 0.0019(9)
Br1 0.0419(9) 0.0421(10) 0.0571(12) 0.0128(10) -0.0060(10) 0.0063(7)
Br2 0.0512(10) 0.0429(9) 0.0593(11) 0.0105(11) -0.0128(9) 0.0050(8)
Br3 0.0525(10) 0.0390(9) 0.0685(13) -0.0136(10) 0.0168(10) 0.0002(8)
Br4 0.0342(8) 0.0350(9) 0.0693(12) -0.0063(10) 0.0010(10) 0.0088(7)

loop_
_atom_type_symbol
_atom_type_description
_atom_type_scat_dispersion_real
_atom_type_scat_dispersion_imag
_atom_type_scat_source
C C 0.0033 0.0016 'International Tables Vol C Tables 4.2.6.8 and 6.1.1.4'
H H 0.0000 0.0000 'International Tables Vol C Tables 4.2.6.8 and 6.1.1.4'
N N 0.0061 0.0033 'International Tables Vol C Tables 4.2.6.8 and 6.1.1.4'
O O 0.0106 0.0060 'International Tables Vol C Tables 4.2.6.8 and 6.1.1.4'
Mn Mn 0.3368 0.7283 'International Tables Vol C Tables 4.2.6.8 and 6.1.1.4'
Br Br -0.2901 2.4595 'International Tables Vol C Tables 4.2.6.8 and 6.1.1.4'

loop_
_geom_angle_atom_site_label_1
_geom_angle_atom_site_label_2
_geom_angle_atom_site_label_3
_geom_angle
_geom_angle_site_symmetry_3
O1 C1 C2 116.5(4) .
O1 C1 C6 123.4(4) .
C2 C1 C6 120.0 .
C3 C2 C1 120.0 .
C3 C2 H2 120.0 .
C1 C2 H2 120.0 .
C4 C3 C2 120.0 .
C4 C3 H3 120.0 .
C2 C3 H3 120.0 .
C3 C4 C5 120.0 .
C3 C4 Br1 118.9(3) .
C5 C4 Br1 120.9(3) .
C6 C5 C4 120.0 .
C6 C5 H5 120.0 .
C4 C5 H5 120.0 .
C5 C6 C1 120.0 .
C5 C6 C7 114.3(6) .
C1 C6 C7 125.5(6) .
N1 C7 C6 122.1(11) .
N1 C7 H7 118.9 .
C6 C7 H7 118.9 .
N1 C8 C9 109.3(11) .
N1 C8 H8A 109.8 .
C9 C8 H8A 109.8 .
N1 C8 H8B 109.8 .
C9 C8 H8B 109.8 .
H8A C8 H8B 108.3 .
N2 C9 C8 106.9(10) .
N2 C9 H9A 110.4 .
C8 C9 H9A 110.4 .
N2 C9 H9B 110.4 .
C8 C9 H9B 110.4 .
H9A C9 H9B 108.6 .
O2 C10 C11 113.8(4) .
O2 C10 C15 125.6(7) .
C11 C10 C15 120.5(5) .
C12 C11 C10 120.0 .
C12 C11 H11 120.0 .
C10 C11 H11 120.0 .
C13 C12 C11 120.0 .
C13 C12 H12 120.0 .
C11 C12 H12 120.0 .
C14 C13 C12 120.0 .
C14 C13 Br2 117.1(3) .
C12 C13 Br2 122.8(3) .
C13 C14 C15 120.8(6) .
C13 C14 H14 119.6 .
C15 C14 H14 119.6 .
C14 C15 C10 118.7(9) .
C14 C15 C16 121.1(11) .
C10 C15 C16 120.1(10) .
N2 C16 C15 127.4(12) .
N2 C16 H16 116.3 .
C15 C16 H16 116.3 .
O3 C17 C18 116.3(4) .
O3 C17 C22 123.7(4) .
C18 C17 C22 120.0 .
C19 C18 C17 120.0 .
C19 C18 H18 120.0 .
C17 C18 H18 120.0 .
C20 C19 C18 120.0 .
C20 C19 H19 120.0 .
C18 C19 H19 120.0 .
C21 C20 C19 120.0 .
C21 C20 Br3 119.6(3) .
C19 C20 Br3 120.4(3) .
C20 C21 C22 120.0 .
C20 C21 H21 120.0 .
C22 C21 H21 120.0 .
C21 C22 C17 120.0 .
C21 C22 C23 116.6(6) .
C17 C22 C23 123.4(6) .
N3 C23 C22 124.7(11) .
N3 C23 H23 117.7 .
C22 C23 H23 117.7 .
N3 C24 C25 107.3(10) .
N3 C24 H24A 110.3 .
C25 C24 H24A 110.3 .
N3 C24 H24B 110.3 .
C25 C24 H24B 110.3 .
H24A C24 H24B 108.5 .
C24 C25 N4 108.1(12) .
C24 C25 H25A 110.1 .
N4 C25 H25A 110.1 .
C24 C25 H25B 110.1 .
N4 C25 H25B 110.1 .
H25A C25 H25B 108.4 .
O4 C26 C27 117.0(4) .
O4 C26 C31 122.2(8) .
C27 C26 C31 120.6(6) .
C28 C27 C26 120.0 .
C28 C27 H27 120.0 .
C26 C27 H27 120.0 .
C29 C28 C27 120.0 .
C29 C28 H28 120.0 .
C27 C28 H28 120.0 .
C28 C29 C30 120.0 .
C28 C29 Br4 120.0(3) .
C30 C29 Br4 120.0(3) .
C31 C30 C29 120.3(6) .
C31 C30 H30 119.8 .
C29 C30 H30 119.8 .
C30 C31 C26 119.1(11) .
C30 C31 C32 116.1(11) .
C26 C31 C32 124.8(11) .
N4 C32 C31 124.1(11) .
N4 C32 H32 117.9 .
C31 C32 H32 117.9 .
O6 C33 O5 126.8(13) .
O6 C33 C34 113.8(12) .
O5 C33 C34 119.4(13) .
C35 C34 C33 117.2(12) .
C35 C34 H34A 108.0 .
C33 C34 H34A 108.0 .
C35 C34 H34B 108.0 .
C33 C34 H34B 108.0 .
H34A C34 H34B 107.2 .
C34 C35 H35A 109.5 .
C34 C35 H35B 109.5 .
H35A C35 H35B 109.5 .
C34 C35 H35C 109.5 .
H35A C35 H35C 109.5 .
H35B C35 H35C 109.5 .
O8 C36 O7 122.9(12) .
O8 C36 C37 123.7(13) .
O7 C36 C37 113.2(13) .
C38 C37 C36 115.4(12) .
C38 C37 H37A 108.4 .
C36 C37 H37A 108.4 .
C38 C37 H37B 108.4 .
C36 C37 H37B 108.4 .
H37A C37 H37B 107.5 .
C37 C38 H38A 109.5 .
C37 C38 H38B 109.5 .
H38A C38 H38B 109.5 .
C37 C38 H38C 109.5 .
H38A C38 H38C 109.5 .
H38B C38 H38C 109.5 .
C7 N1 C8 121.2(11) .
C7 N1 Mn1 125.7(9) .
C8 N1 Mn1 112.7(8) .
C16 N2 C9 120.7(11) .
C16 N2 Mn1 124.4(8) .
C9 N2 Mn1 114.6(8) .
C23 N3 C24 121.5(11) .
C23 N3 Mn2 125.0(9) .
C24 N3 Mn2 113.5(8) .
C32 N4 C25 120.3(10) .
C32 N4 Mn2 127.0(9) .
C25 N4 Mn2 112.6(7) .
C1 O1 Mn1 128.0(6) .
C10 O2 Mn1 126.8(6) .
C17 O3 Mn2 125.4(6) .
C26 O4 Mn2 129.6(6) .
C33 O5 Mn1 157.0(8) .
C33 O6 Mn2 137.6(8) .
C36 O7 Mn1 135.0(8) .
C36 O8 Mn2 155.8(10) 1_556
O2 Mn1 O1 96.7(4) .
O2 Mn1 N2 90.8(4) .
O1 Mn1 N2 172.5(4) .
O2 Mn1 N1 172.0(4) .
O1 Mn1 N1 91.2(4) .
N2 Mn1 N1 81.3(4) .
O2 Mn1 O7 90.1(4) .
O1 Mn1 O7 93.0(4) .
N2 Mn1 O7 87.1(4) .
N1 Mn1 O7 90.9(4) .
O2 Mn1 O5 94.0(4) .
O1 Mn1 O5 90.5(4) .
N2 Mn1 O5 88.8(4) .
N1 Mn1 O5 84.5(4) .
O7 Mn1 O5 174.3(3) .
O3 Mn2 O4 93.5(4) .
O3 Mn2 N4 174.3(5) .
O4 Mn2 N4 92.0(4) .
O3 Mn2 N3 92.0(4) .
O4 Mn2 N3 174.4(4) .
N4 Mn2 N3 82.6(4) .
O3 Mn2 O6 91.3(4) .
O4 Mn2 O6 96.7(4) .
N4 Mn2 O6 86.5(4) .
N3 Mn2 O6 84.4(4) .
O3 Mn2 O8 94.8(4) 1_554
O4 Mn2 O8 91.8(4) 1_554
N4 Mn2 O8 86.6(4) 1_554
N3 Mn2 O8 86.6(4) 1_554
O6 Mn2 O8 169.3(3) 1_554

loop_
_geom_bond_atom_site_label_1
_geom_bond_atom_site_label_2
_geom_bond_distance
_geom_bond_site_symmetry_2
C1 O1 1.307(9) .
C1 C2 1.3900 .
C1 C6 1.3900 .
C2 C3 1.3900 .
C2 H2 0.9500 .
C3 C4 1.3900 .
C3 H3 0.9500 .
C4 C5 1.3900 .
C4 Br1 1.909(5) .
C5 C6 1.3900 .
C5 H5 0.9500 .
C6 C7 1.463(13) .
C7 N1 1.297(15) .
C7 H7 0.9500 .
C8 N1 1.454(15) .
C8 C9 1.501(17) .
C8 H8A 0.9900 .
C8 H8B 0.9900 .
C9 N2 1.460(15) .
C9 H9A 0.9900 .
C9 H9B 0.9900 .
C10 O2 1.327(10) .
C10 C11 1.3900 .
C10 C15 1.405(14) .
C11 C12 1.3900 .
C11 H11 0.9500 .
C12 C13 1.3900 .
C12 H12 0.9500 .
C13 C14 1.3900 .
C13 Br2 1.879(5) .
C14 C15 1.393(13) .
C14 H14 0.9500 .
C15 C16 1.418(16) .
C16 N2 1.265(15) .
C16 H16 0.9500 .
C17 O3 1.341(10) .
C17 C18 1.3900 .
C17 C22 1.3900 .
C18 C19 1.3900 .
C18 H18 0.9500 .
C19 C20 1.3900 .
C19 H19 0.9500 .
C20 C21 1.3900 .
C20 Br3 1.877(5) .
C21 C22 1.3900 .
C21 H21 0.9500 .
C22 C23 1.434(13) .
C23 N3 1.275(16) .
C23 H23 0.9500 .
C24 N3 1.440(16) .
C24 C25 1.487(17) .
C24 H24A 0.9900 .
C24 H24B 0.9900 .
C25 N4 1.512(16) .
C25 H25A 0.9900 .
C25 H25B 0.9900 .
C26 O4 1.320(9) .
C26 C27 1.3900 .
C26 C31 1.391(14) .
C27 C28 1.3900 .
C27 H27 0.9500 .
C28 C29 1.3900 .
C28 H28 0.9500 .
C29 C30 1.3900 .
C29 Br4 1.893(5) .
C30 C31 1.402(13) .
C30 H30 0.9500 .
C31 C32 1.442(17) .
C32 N4 1.278(15) .
C32 H32 0.9500 .
C33 O6 1.246(16) .
C33 O5 1.257(15) .
C33 C34 1.534(18) .
C34 C35 1.487(18) .
C34 H34A 0.9900 .
C34 H34B 0.9900 .
C35 H35A 0.9800 .
C35 H35B 0.9800 .
C35 H35C 0.9800 .
C36 O8 1.222(16) .
C36 O7 1.292(16) .
C36 C37 1.528(18) .
C37 C38 1.488(19) .
C37 H37A 0.9900 .
C37 H37B 0.9900 .
C38 H38A 0.9800 .
C38 H38B 0.9800 .
C38 H38C 0.9800 .
N1 Mn1 2.005(10) .
N2 Mn1 1.988(10) .
N3 Mn2 1.984(11) .
N4 Mn2 1.951(10) .
O1 Mn1 1.908(8) .
O2 Mn1 1.871(9) .
O3 Mn2 1.863(9) .
O4 Mn2 1.888(8) .
O5 Mn1 2.221(9) .
O6 Mn2 2.203(10) .
O7 Mn1 2.199(10) .
O8 Mn2 2.220(10) 1_556
Mn2 O8 2.220(10) 1_554

loop_
_geom_torsion_atom_site_label_1
_geom_torsion_atom_site_label_2
_geom_torsion_atom_site_label_3
_geom_torsion_atom_site_label_4
_geom_torsion
_geom_torsion_site_symmetry_4
O1 C1 C2 C3 -178.0(5) .
C6 C1 C2 C3 0.0 .
C1 C2 C3 C4 0.0 .
C2 C3 C4 C5 0.0 .
C2 C3 C4 Br1 174.4(3) .
C3 C4 C5 C6 0.0 .
Br1 C4 C5 C6 -174.3(3) .
C4 C5 C6 C1 0.0 .
C4 C5 C6 C7 -175.9(7) .
O1 C1 C6 C5 177.9(5) .
C2 C1 C6 C5 0.0 .
O1 C1 C6 C7 -6.7(9) .
C2 C1 C6 C7 175.4(8) .
C5 C6 C7 N1 -176.8(10) .
C1 C6 C7 N1 7.6(16) .
N1 C8 C9 N2 -42.1(15) .
O2 C10 C11 C12 -176.0(5) .
C15 C10 C11 C12 0.0(7) .
C10 C11 C12 C13 0.0 .
C11 C12 C13 C14 0.0 .
C11 C12 C13 Br2 -177.9(3) .
C12 C13 C14 C15 0.0(7) .
Br2 C13 C14 C15 178.0(9) .
C13 C14 C15 C10 0.0(14) .
C13 C14 C15 C16 -178.0(9) .
O2 C10 C15 C14 175.5(8) .
C11 C10 C15 C14 0.0(14) .
O2 C10 C15 C16 -6.5(16) .
C11 C10 C15 C16 178.0(9) .
C14 C15 C16 N2 -175.3(12) .
C10 C15 C16 N2 7(2) .
O3 C17 C18 C19 -179.9(5) .
C22 C17 C18 C19 0.0 .
C17 C18 C19 C20 0.0 .
C18 C19 C20 C21 0.0 .
C18 C19 C20 Br3 179.0(3) .
C19 C20 C21 C22 0.0 .
Br3 C20 C21 C22 -179.0(3) .
C20 C21 C22 C17 0.0 .
C20 C21 C22 C23 177.4(8) .
O3 C17 C22 C21 179.9(5) .
C18 C17 C22 C21 0.0 .
O3 C17 C22 C23 2.7(10) .
C18 C17 C22 C23 -177.2(8) .
C21 C22 C23 N3 -168.6(11) .
C17 C22 C23 N3 8.6(17) .
N3 C24 C25 N4 -42.7(15) .
O4 C26 C27 C28 176.0(5) .
C31 C26 C27 C28 0.2(9) .
C26 C27 C28 C29 0.0 .
C27 C28 C29 C30 0.0 .
C27 C28 C29 Br4 -177.9(3) .
C28 C29 C30 C31 -0.2(8) .
Br4 C29 C30 C31 177.8(10) .
C29 C30 C31 C26 0.3(17) .
C29 C30 C31 C32 -178.1(9) .
O4 C26 C31 C30 -175.9(9) .
C27 C26 C31 C30 -0.3(17) .
O4 C26 C31 C32 2.4(19) .
C27 C26 C31 C32 178.0(10) .
C30 C31 C32 N4 178.1(12) .
C26 C31 C32 N4 0(2) .
O6 C33 C34 C35 153.7(13) .
O5 C33 C34 C35 -28(2) .
O8 C36 C37 C38 -142.2(13) .
O7 C36 C37 C38 42.1(16) .
C6 C7 N1 C8 -177.9(10) .
C6 C7 N1 Mn1 8.8(17) .
C9 C8 N1 C7 -140.4(12) .
C9 C8 N1 Mn1 33.7(12) .
C15 C16 N2 C9 -176.8(13) .
C15 C16 N2 Mn1 11(2) .
C8 C9 N2 C16 -140.0(13) .
C8 C9 N2 Mn1 33.2(14) .
C22 C23 N3 C24 -179.5(12) .
C22 C23 N3 Mn2 2(2) .
C25 C24 N3 C23 -141.2(14) .
C25 C24 N3 Mn2 37.2(14) .
C31 C32 N4 C25 -174.1(13) .
C31 C32 N4 Mn2 1.7(19) .
C24 C25 N4 C32 -152.6(12) .
C24 C25 N4 Mn2 31.0(13) .
C2 C1 O1 Mn1 166.3(5) .
C6 C1 O1 Mn1 -11.6(10) .
C11 C10 O2 Mn1 163.2(5) .
C15 C10 O2 Mn1 -12.6(12) .
C18 C17 O3 Mn2 155.2(5) .
C22 C17 O3 Mn2 -24.7(9) .
C27 C26 O4 Mn2 178.2(6) .
C31 C26 O4 Mn2 -6.0(14) .
O6 C33 O5 Mn1 83(3) .
C34 C33 O5 Mn1 -96(2) .
O5 C33 O6 Mn2 69.9(19) .
C34 C33 O6 Mn2 -111.4(13) .
O8 C36 O7 Mn1 48.2(19) .
C37 C36 O7 Mn1 -136.0(11) .
O7 C36 O8 Mn2 170.9(14) 1_556
C37 C36 O8 Mn2 -4(3) 1_556
C10 O2 Mn1 O1 -158.3(7) .
C10 O2 Mn1 N2 21.9(8) .
C10 O2 Mn1 N1 32(4) .
C10 O2 Mn1 O7 -65.3(7) .
C10 O2 Mn1 O5 110.8(7) .
C1 O1 Mn1 O2 -158.5(8) .
C1 O1 Mn1 N2 20(4) .
C1 O1 Mn1 N1 20.1(8) .
C1 O1 Mn1 O7 111.1(8) .
C1 O1 Mn1 O5 -64.4(8) .
C16 N2 Mn1 O2 -21.0(12) .
C9 N2 Mn1 O2 166.1(10) .
C16 N2 Mn1 O1 160(3) .
C9 N2 Mn1 O1 -13(4) .
C16 N2 Mn1 N1 160.3(12) .
C9 N2 Mn1 N1 -12.5(10) .
C16 N2 Mn1 O7 69.0(11) .
C9 N2 Mn1 O7 -103.9(10) .
C16 N2 Mn1 O5 -115.1(11) .
C9 N2 Mn1 O5 72.1(10) .
C7 N1 Mn1 O2 152(3) .
C8 N1 Mn1 O2 -22(4) .
C7 N1 Mn1 O1 -18.6(11) .
C8 N1 Mn1 O1 167.7(8) .
C7 N1 Mn1 N2 161.5(12) .
C8 N1 Mn1 N2 -12.3(8) .
C7 N1 Mn1 O7 -111.6(11) .
C8 N1 Mn1 O7 74.7(8) .
C7 N1 Mn1 O5 71.8(11) .
C8 N1 Mn1 O5 -101.9(8) .
C36 O7 Mn1 O2 92.7(12) .
C36 O7 Mn1 O1 -170.6(12) .
C36 O7 Mn1 N2 1.9(12) .
C36 O7 Mn1 N1 -79.4(12) .
C36 O7 Mn1 O5 -43(4) .
C33 O5 Mn1 O2 -61(2) .
C33 O5 Mn1 O1 -157(2) .
C33 O5 Mn1 N2 30(2) .
C33 O5 Mn1 N1 111(2) .
C33 O5 Mn1 O7 75(4) .
C17 O3 Mn2 O4 -154.3(7) .
C17 O3 Mn2 N4 10(5) .
C17 O3 Mn2 N3 26.9(8) .
C17 O3 Mn2 O6 -57.6(7) .
C17 O3 Mn2 O8 113.6(7) 1_554
C26 O4 Mn2 O3 -175.8(9) .
C26 O4 Mn2 N4 5.7(9) .
C26 O4 Mn2 N3 -8(5) .
C26 O4 Mn2 O6 92.5(9) .
C26 O4 Mn2 O8 -80.9(9) 1_554
C32 N4 Mn2 O3 -167(4) .
C25 N4 Mn2 O3 9(5) .
C32 N4 Mn2 O4 -3.5(11) .
C25 N4 Mn2 O4 172.6(9) .
C32 N4 Mn2 N3 175.1(12) .
C25 N4 Mn2 N3 -8.8(9) .
C32 N4 Mn2 O6 -100.0(11) .
C25 N4 Mn2 O6 76.0(9) .
C32 N4 Mn2 O8 88.2(11) 1_554
C25 N4 Mn2 O8 -95.8(9) 1_554
C23 N3 Mn2 O3 -16.3(12) .
C24 N3 Mn2 O3 165.5(9) .
C23 N3 Mn2 O4 176(4) .
C24 N3 Mn2 O4 -2(5) .
C23 N3 Mn2 N4 162.0(12) .
C24 N3 Mn2 N4 -16.3(9) .
C23 N3 Mn2 O6 74.8(12) .
C24 N3 Mn2 O6 -103.5(10) .
C23 N3 Mn2 O8 -110.9(12) 1_554
C24 N3 Mn2 O8 70.8(10) 1_554
C33 O6 Mn2 O3 66.1(14) .
C33 O6 Mn2 O4 159.8(14) .
C33 O6 Mn2 N4 -108.6(14) .
C33 O6 Mn2 N3 -25.8(14) .
C33 O6 Mn2 O8 -59(3) 1_554
